data_4073392
loop_
_publ_author_name
'Reeske, Gregor'
'Sch\"urmann, Markus'
'Costisella, Burkhard'
'Jurkschat, Klaus'

_publ_section_title
;
 Ph(3-n)XnSnCH2-16-crown-5 (X = F, Cl, Br, I, SCN;n= 1, 2):&#x00A0;
 Intramolecular O \\rightarrow Sn Coordination versus Ditopic Complexation
 of Sodium Thiocyanate&#x2020;
;
_journal_issue 17
_journal_name_full Organometallics
_journal_page_first 4170
_journal_paper_doi 10.1021/om700304p
_journal_volume 26
_journal_year 2007
_chemical_formula_sum 'C24 H33 I O5 Sn'
_chemical_formula_weight 647.09
_chemical_name_systematic
; 
 ? 
;
_space_group_IT_number 7
_symmetry_cell_setting monoclinic
_symmetry_space_group_name_Hall 'P -2yc'
_symmetry_space_group_name_H-M 'P 1 c 1'
_atom_sites_solution_hydrogens geom
_atom_sites_solution_primary direct
_atom_sites_solution_secondary difmap
_audit_creation_method SHELXL-97
_cell_angle_alpha 90.00
_cell_angle_beta 95.1086(8)
_cell_angle_gamma 90.00
_cell_formula_units_Z 2
_cell_length_a 9.1694(1)
_cell_length_b 10.0578(2)
_cell_length_c 13.9514(2)
_cell_measurement_reflns_used 12175
_cell_measurement_temperature 173(1)
_cell_measurement_theta_max 27.48
_cell_measurement_theta_min 2.93
_cell_volume 1281.54(3)
_computing_cell_refinement
;
DENZO & SCALEPACK (Otwinowski & Minor, 1997)
;
_computing_data_collection 'COLLECT (Nonius, 1998)'
_computing_data_reduction
;
DENZO & SCALEPACK
;
_computing_molecular_graphics 'SHELXTL-Plus (Sheldrick, 1991)'
_computing_publication_material
;
SHELXL97
;
_computing_structure_refinement 'SHELXL97 (Sheldrick, 1997)'
_computing_structure_solution 'SHELXS97 (Sheldrick, 1997)'
_diffrn_ambient_temperature 173(1)
_diffrn_detector_area_resol_mean '19 vertical, 18 horizontal'
_diffrn_measured_fraction_theta_full 0.995
_diffrn_measured_fraction_theta_max 0.995
_diffrn_measurement_device_type 'Nonius KappaCCD'
_diffrn_measurement_method
;
 3 sets at different \k-angles and 298 frames via \w-rotation 
(\D/\w=1\%) at two times 10s per frame
;
_diffrn_radiation_monochromator graphite
_diffrn_radiation_type MoK\a
_diffrn_radiation_wavelength 0.71073
_diffrn_reflns_av_R_equivalents 0.029
_diffrn_reflns_av_sigmaI/netI 0.0309
_diffrn_reflns_limit_h_max 11
_diffrn_reflns_limit_h_min -11
_diffrn_reflns_limit_k_max 13
_diffrn_reflns_limit_k_min -13
_diffrn_reflns_limit_l_max 17
_diffrn_reflns_limit_l_min -18
_diffrn_reflns_number 2928
_diffrn_reflns_theta_full 27.48
_diffrn_reflns_theta_max 27.48
_diffrn_reflns_theta_min 2.93
_diffrn_source 'fine-focus sealed tube'
_diffrn_standards_decay_% 0
_diffrn_standards_number none
_exptl_absorpt_coefficient_mu 2.232
_exptl_absorpt_correction_type none
_exptl_crystal_colour colourless
_exptl_crystal_density_diffrn 1.677
_exptl_crystal_density_meas ?
_exptl_crystal_density_method 'not measured'
_exptl_crystal_description block
_exptl_crystal_F_000 640
_exptl_crystal_size_max 0.27
_exptl_crystal_size_mid 0.25
_exptl_crystal_size_min 0.25
_refine_diff_density_max 0.267
_refine_diff_density_min -0.371
_refine_diff_density_rms 0.061
_refine_ls_abs_structure_details 'Flack H D (1983), Acta Cryst. A39, 876-881'
_refine_ls_abs_structure_Flack 0.089(14)
_refine_ls_extinction_method none
_refine_ls_goodness_of_fit_ref 0.991
_refine_ls_hydrogen_treatment mixed
_refine_ls_matrix_type full
_refine_ls_number_parameters 280
_refine_ls_number_reflns 2928
_refine_ls_number_restraints 2
_refine_ls_restrained_S_all 0.991
_refine_ls_R_factor_all 0.0199
_refine_ls_R_factor_gt 0.0168
_refine_ls_shift/su_max 0.001
_refine_ls_shift/su_mean 0.000
_refine_ls_structure_factor_coef Fsqd
_refine_ls_weighting_details 'calc w=1/[\s^2^(Fo^2^)+(0.0093P)^2^+0.0000P] where P=(Fo^2^+2Fc^2^)/3'
_refine_ls_weighting_scheme calc
_refine_ls_wR_factor_gt 0.0314
_refine_ls_wR_factor_ref 0.0319
_reflns_number_gt 2704
_reflns_number_total 2928
_reflns_threshold_expression >2sigma(I)
_cod_data_source_file om700304p-file003.cif
_cod_data_source_block compound2
_cod_depositor_comments
;
The following automatic conversions were performed:

'_exptl_crystal_density_meas' value 'not measured' was changed to '?'
- the value is perceived as not measured.

Automatic conversion script
Id: cif_fix_values 3008 2015-01-20 13:52:24Z robertas 
;
_cod_original_sg_symbol_H-M Pc
_cod_database_code 4073392

loop_
_symmetry_equiv_pos_as_xyz
'x, y, z'
'x, -y, z+1/2'

loop_
_atom_site_label
_atom_site_type_symbol
_atom_site_fract_x
_atom_site_fract_y
_atom_site_fract_z
_atom_site_U_iso_or_equiv
_atom_site_adp_type
_atom_site_occupancy
_atom_site_symmetry_multiplicity
_atom_site_calc_flag
_atom_site_refinement_flags
I1 I -0.14419(2) -0.74893(2) 0.150176(18) 0.03558(6) Uani 1 1 d .
Sn1 Sn -0.312392(19) -0.586318(18) 0.263001(16) 0.02197(5) Uani 1 1 d .
O1 O -0.5006(2) -0.4303(2) 0.32738(16) 0.0269(5) Uani 1 1 d .
O2 O -0.5606(3) -0.1304(2) 0.32287(17) 0.0295(5) Uani 1 1 d .
O3 O -0.6560(3) -0.0054(2) 0.14147(17) 0.0353(5) Uani 1 1 d .
O4 O -0.8327(3) -0.1698(2) 0.01384(16) 0.0340(6) Uani 1 1 d .
O5 O -0.7290(2) -0.4268(2) 0.05471(17) 0.0331(5) Uani 1 1 d .
C1 C -0.3150(3) -0.7072(3) 0.3898(2) 0.0234(7) Uani 1 1 d .
C2 C -0.4217(3) -0.6907(3) 0.4537(2) 0.0251(7) Uani 1 1 d .
H2A H -0.4880 -0.6210 0.4447 0.030 Uiso 1 1 calc R
C3 C -0.4306(4) -0.7778(3) 0.5313(2) 0.0287(8) Uani 1 1 d .
H3A H -0.5045 -0.7678 0.5723 0.034 Uiso 1 1 calc R
C4 C -0.3293(4) -0.8785(3) 0.5466(2) 0.0334(8) Uani 1 1 d .
H4A H -0.3339 -0.9359 0.5985 0.040 Uiso 1 1 calc R
C5 C -0.2209(4) -0.8942(3) 0.4849(3) 0.0339(8) Uani 1 1 d .
H5A H -0.1521 -0.9617 0.4958 0.041 Uiso 1 1 calc R
C6 C -0.2143(3) -0.8099(3) 0.4070(2) 0.0289(7) Uani 1 1 d .
H6A H -0.1414 -0.8221 0.3655 0.035 Uiso 1 1 calc R
C7 C -0.1649(3) -0.4218(3) 0.2782(2) 0.0229(6) Uani 1 1 d .
C8 C -0.1222(4) -0.3560(3) 0.1977(3) 0.0297(8) Uani 1 1 d .
H8A H -0.1598 -0.3828 0.1366 0.036 Uiso 1 1 calc R
C9 C -0.0239(4) -0.2507(3) 0.2073(3) 0.0381(9) Uani 1 1 d .
H9A H 0.0037 -0.2071 0.1530 0.046 Uiso 1 1 calc R
C10 C 0.0326(4) -0.2108(3) 0.2979(3) 0.0382(9) Uani 1 1 d .
H10A H 0.1007 -0.1421 0.3044 0.046 Uiso 1 1 calc R
C11 C -0.0116(4) -0.2725(3) 0.3788(3) 0.0340(8) Uani 1 1 d .
H11A H 0.0234 -0.2433 0.4398 0.041 Uiso 1 1 calc R
C12 C -0.1085(3) -0.3784(3) 0.3687(2) 0.0265(7) Uani 1 1 d .
H12A H -0.1364 -0.4211 0.4233 0.032 Uiso 1 1 calc R
C21 C -0.4964(3) -0.5790(3) 0.1588(2) 0.0255(7) Uani 1 1 d .
H21A H -0.4761 -0.5156 0.1093 0.031 Uiso 1 1 calc R
H21B H -0.5083 -0.6656 0.1285 0.031 Uiso 1 1 calc R
C22 C -0.6410(3) -0.5404(3) 0.1986(2) 0.0257(7) Uani 1 1 d .
H22A H -0.6667 -0.6113 0.2423 0.031 Uiso 1 1 calc R
C23 C -0.6232(3) -0.4122(3) 0.2567(2) 0.0274(7) Uani 1 1 d .
H23A H -0.6054 -0.3380 0.2149 0.033 Uiso 1 1 calc R
H23B H -0.7113 -0.3940 0.2881 0.033 Uiso 1 1 calc R
C24 C -0.4877(4) -0.3330(3) 0.4038(2) 0.0324(8) Uani 1 1 d .
H24A H -0.4171 -0.3650 0.4545 0.039 Uiso 1 1 calc R
H24B H -0.5814 -0.3257 0.4306 0.039 Uiso 1 1 calc R
C25 C -0.4418(4) -0.1977(3) 0.3741(3) 0.0358(8) Uani 1 1 d .
H25A H -0.4077 -0.1467 0.4307 0.043 Uiso 1 1 calc R
H25B H -0.3615 -0.2056 0.3336 0.043 Uiso 1 1 calc R
C26 C -0.5188(4) -0.0011(3) 0.2935(3) 0.0307(8) Uani 1 1 d .
H26A H -0.4329 -0.0074 0.2578 0.037 Uiso 1 1 calc R
H26B H -0.4946 0.0542 0.3496 0.037 Uiso 1 1 calc R
C27 C -0.6422(4) 0.0592(3) 0.2318(3) 0.0333(8) Uani 1 1 d .
H27A H -0.7325 0.0499 0.2626 0.040 Uiso 1 1 calc R
H27B H -0.6240 0.1532 0.2231 0.040 Uiso 1 1 calc R
C28 C -0.7750(4) 0.0417(4) 0.0799(3) 0.0390(9) Uani 1 1 d .
H28A H -0.7596 0.1342 0.0640 0.047 Uiso 1 1 calc R
H28B H -0.8647 0.0353 0.1116 0.047 Uiso 1 1 calc R
C29 C -0.7872(4) -0.0409(3) -0.0099(3) 0.0365(9) Uani 1 1 d .
H29A H -0.8578 -0.0016 -0.0576 0.044 Uiso 1 1 calc R
H29B H -0.6932 -0.0450 -0.0367 0.044 Uiso 1 1 calc R
C30 C -0.8190(4) -0.2656(3) -0.0595(3) 0.0333(8) Uani 1 1 d .
H30A H -0.7220 -0.2613 -0.0820 0.040 Uiso 1 1 calc R
H30B H -0.8906 -0.2487 -0.1136 0.040 Uiso 1 1 calc R
C31 C -0.8441(4) -0.3986(3) -0.0178(3) 0.0335(8) Uani 1 1 d .
H31A H -0.9374 -0.3997 0.0099 0.040 Uiso 1 1 calc R
H31B H -0.8464 -0.4658 -0.0678 0.040 Uiso 1 1 calc R
C32 C -0.7650(4) -0.5277(3) 0.1199(3) 0.0309(8) Uani 1 1 d .
H32A H -0.7796 -0.6116 0.0861 0.037 Uiso 1 1 calc R
H32B H -0.8550 -0.5048 0.1477 0.037 Uiso 1 1 calc R

loop_
_atom_site_aniso_label
_atom_site_aniso_U_11
_atom_site_aniso_U_22
_atom_site_aniso_U_33
_atom_site_aniso_U_23
_atom_site_aniso_U_13
_atom_site_aniso_U_12
I1 0.03804(12) 0.03170(11) 0.03879(12) -0.00608(10) 0.01338(9) 0.00441(10)
Sn1 0.02324(9) 0.01936(9) 0.02359(9) 0.00123(10) 0.00363(7) -0.00123(10)
O1 0.0330(12) 0.0212(12) 0.0260(12) -0.0012(10) -0.0009(9) 0.0062(10)
O2 0.0310(13) 0.0186(11) 0.0381(14) -0.0023(10) -0.0018(11) -0.0005(10)
O3 0.0387(14) 0.0356(13) 0.0312(13) -0.0032(12) 0.0020(10) 0.0134(12)
O4 0.0400(14) 0.0312(14) 0.0319(14) 0.0039(11) 0.0098(11) 0.0023(11)
O5 0.0259(12) 0.0311(13) 0.0407(13) 0.0066(11) -0.0063(10) -0.0047(10)
C1 0.0228(16) 0.0203(15) 0.0266(17) 0.0021(13) -0.0010(13) -0.0038(12)
C2 0.0294(17) 0.0181(15) 0.0280(17) -0.0043(14) 0.0036(14) -0.0014(13)
C3 0.037(2) 0.0264(18) 0.0240(17) -0.0035(14) 0.0078(14) -0.0024(14)
C4 0.040(2) 0.0315(19) 0.0281(18) 0.0074(15) 0.0004(15) -0.0043(15)
C5 0.0283(18) 0.030(2) 0.042(2) 0.0064(16) -0.0022(15) 0.0025(14)
C6 0.0203(16) 0.0310(18) 0.0356(19) 0.0055(16) 0.0040(14) 0.0006(14)
C7 0.0206(14) 0.0198(15) 0.0282(16) -0.0001(13) 0.0019(12) 0.0020(12)
C8 0.034(2) 0.0297(19) 0.0253(18) -0.0011(16) 0.0030(15) -0.0045(17)
C9 0.047(2) 0.031(2) 0.038(2) 0.0046(16) 0.0134(17) -0.0089(16)
C10 0.042(2) 0.0278(19) 0.045(2) -0.0066(17) 0.0051(17) -0.0139(16)
C11 0.034(2) 0.034(2) 0.0338(19) -0.0050(16) -0.0008(15) -0.0040(15)
C12 0.0275(17) 0.0262(17) 0.0257(17) 0.0040(14) 0.0024(13) 0.0028(13)
C21 0.0290(17) 0.0217(16) 0.0262(16) 0.0012(14) 0.0046(13) -0.0031(14)
C22 0.0270(17) 0.0171(15) 0.0329(18) 0.0051(14) 0.0027(14) 0.0001(12)
C23 0.0292(17) 0.0230(16) 0.0295(17) 0.0022(14) -0.0004(13) 0.0021(14)
C24 0.042(2) 0.0301(18) 0.0238(18) -0.0046(15) -0.0035(15) 0.0082(15)
C25 0.036(2) 0.0265(18) 0.043(2) -0.0096(17) -0.0100(16) 0.0044(15)
C26 0.035(2) 0.0207(16) 0.0371(19) -0.0034(15) 0.0082(15) -0.0052(15)
C27 0.045(2) 0.0191(17) 0.037(2) -0.0019(15) 0.0110(16) -0.0001(15)
C28 0.050(2) 0.0265(19) 0.041(2) 0.0065(17) 0.0067(18) 0.0114(17)
C29 0.046(2) 0.032(2) 0.032(2) 0.0138(16) 0.0029(17) 0.0044(16)
C30 0.0301(18) 0.041(2) 0.0279(19) 0.0013(16) -0.0032(14) 0.0063(15)
C31 0.0285(18) 0.036(2) 0.034(2) -0.0071(16) -0.0082(15) 0.0025(15)
C32 0.0280(18) 0.0225(17) 0.042(2) 0.0003(16) 0.0026(15) -0.0051(14)

loop_
_atom_type_symbol
_atom_type_description
_atom_type_scat_dispersion_real
_atom_type_scat_dispersion_imag
_atom_type_scat_source
C C 0.0033 0.0016 'International Tables Vol C Tables 4.2.6.8 and 6.1.1.4'
H H 0.0000 0.0000 'International Tables Vol C Tables 4.2.6.8 and 6.1.1.4'
O O 0.0106 0.0060 'International Tables Vol C Tables 4.2.6.8 and 6.1.1.4'
Sn Sn -0.6537 1.4246 'International Tables Vol C Tables 4.2.6.8 and 6.1.1.4'
I I -0.4742 1.8119 'International Tables Vol C Tables 4.2.6.8 and 6.1.1.4'

loop_
_geom_angle_atom_site_label_1
_geom_angle_atom_site_label_2
_geom_angle_atom_site_label_3
_geom_angle
C21 Sn1 C7 119.83(12)
C21 Sn1 C1 121.07(11)
C7 Sn1 C1 114.20(12)
C21 Sn1 O1 72.52(10)
C7 Sn1 O1 86.03(9)
C1 Sn1 O1 90.04(10)
C21 Sn1 I1 94.49(8)
C7 Sn1 I1 97.57(8)
C1 Sn1 I1 100.26(8)
O1 Sn1 I1 166.45(5)
C23 O1 C24 115.3(2)
C23 O1 Sn1 110.38(17)
C24 O1 Sn1 131.47(19)
C25 O2 C26 111.4(3)
C28 O3 C27 113.0(3)
C29 O4 C30 114.0(2)
C32 O5 C31 113.4(2)
C2 C1 C6 118.2(3)
C2 C1 Sn1 121.3(2)
C6 C1 Sn1 120.4(2)
C1 C2 C3 120.9(3)
C4 C3 C2 119.6(3)
C3 C4 C5 120.1(3)
C4 C5 C6 120.3(3)
C5 C6 C1 121.0(3)
C8 C7 C12 118.4(3)
C8 C7 Sn1 120.7(2)
C12 C7 Sn1 121.0(2)
C9 C8 C7 120.8(3)
C10 C9 C8 119.8(3)
C11 C10 C9 120.2(3)
C10 C11 C12 119.6(3)
C11 C12 C7 121.2(3)
C22 C21 Sn1 114.8(2)
C32 C22 C23 110.6(3)
C32 C22 C21 112.1(3)
C23 C22 C21 110.7(3)
O1 C23 C22 107.3(2)
O1 C24 C25 114.7(3)
O2 C25 C24 110.6(3)
O2 C26 C27 109.1(3)
O3 C27 C26 109.3(3)
O3 C28 C29 108.6(3)
O4 C29 C28 108.3(3)
O4 C30 C31 107.6(3)
O5 C31 C30 109.1(3)
O5 C32 C22 108.8(2)

loop_
_geom_bond_atom_site_label_1
_geom_bond_atom_site_label_2
_geom_bond_distance
I1 Sn1 2.8220(3)
Sn1 C21 2.128(3)
Sn1 C7 2.136(3)
Sn1 C1 2.149(3)
Sn1 O1 2.554(2)
O1 C23 1.439(4)
O1 C24 1.445(4)
O2 C25 1.420(4)
O2 C26 1.427(4)
O3 C28 1.409(4)
O3 C27 1.414(4)
O4 C29 1.410(4)
O4 C30 1.420(4)
O5 C32 1.421(4)
O5 C31 1.424(4)
C1 C2 1.391(4)
C1 C6 1.392(4)
C2 C3 1.401(5)
C3 C4 1.378(5)
C4 C5 1.380(5)
C5 C6 1.384(5)
C7 C8 1.390(5)
C7 C12 1.391(4)
C8 C9 1.390(5)
C9 C10 1.382(5)
C10 C11 1.381(5)
C11 C12 1.386(4)
C21 C22 1.532(4)
C22 C32 1.515(5)
C22 C23 1.524(4)
C24 C25 1.494(5)
C26 C27 1.489(5)
C28 C29 1.500(5)
C30 C31 1.485(5)

loop_
_geom_torsion_atom_site_label_1
_geom_torsion_atom_site_label_2
_geom_torsion_atom_site_label_3
_geom_torsion_atom_site_label_4
_geom_torsion
C21 Sn1 O1 C23 -4.71(19)
C7 Sn1 O1 C23 118.3(2)
C1 Sn1 O1 C23 -127.46(19)
I1 Sn1 O1 C23 12.3(3)
C21 Sn1 O1 C24 -164.3(3)
C7 Sn1 O1 C24 -41.3(3)
C1 Sn1 O1 C24 73.0(3)
I1 Sn1 O1 C24 -147.3(2)
C21 Sn1 C1 C2 -57.3(3)
C7 Sn1 C1 C2 97.9(3)
O1 Sn1 C1 C2 12.2(2)
I1 Sn1 C1 C2 -159.0(2)
C21 Sn1 C1 C6 118.8(3)
C7 Sn1 C1 C6 -86.1(3)
O1 Sn1 C1 C6 -171.7(3)
I1 Sn1 C1 C6 17.1(3)
C6 C1 C2 C3 -2.1(5)
Sn1 C1 C2 C3 174.1(2)
C1 C2 C3 C4 2.2(5)
C2 C3 C4 C5 -0.8(5)
C3 C4 C5 C6 -0.6(5)
C4 C5 C6 C1 0.7(5)
C2 C1 C6 C5 0.6(5)
Sn1 C1 C6 C5 -175.6(2)
C21 Sn1 C7 C8 -41.5(3)
C1 Sn1 C7 C8 163.0(2)
O1 Sn1 C7 C8 -108.7(3)
I1 Sn1 C7 C8 58.2(3)
C21 Sn1 C7 C12 139.0(2)
C1 Sn1 C7 C12 -16.5(3)
O1 Sn1 C7 C12 71.7(2)
I1 Sn1 C7 C12 -121.4(2)
C12 C7 C8 C9 0.9(5)
Sn1 C7 C8 C9 -178.7(3)
C7 C8 C9 C10 0.2(6)
C8 C9 C10 C11 -2.0(6)
C9 C10 C11 C12 2.6(6)
C10 C11 C12 C7 -1.5(5)
C8 C7 C12 C11 -0.3(5)
Sn1 C7 C12 C11 179.3(2)
C7 Sn1 C21 C22 -98.7(2)
C1 Sn1 C21 C22 55.1(3)
O1 Sn1 C21 C22 -24.04(19)
I1 Sn1 C21 C22 159.9(2)
Sn1 C21 C22 C32 176.02(19)
Sn1 C21 C22 C23 52.0(3)
C24 O1 C23 C22 -165.8(2)
Sn1 O1 C23 C22 31.1(3)
C32 C22 C23 O1 -177.9(2)
C21 C22 C23 O1 -53.1(3)
C23 O1 C24 C25 -71.4(3)
Sn1 O1 C24 C25 87.4(3)
C26 O2 C25 C24 -179.8(3)
O1 C24 C25 O2 76.1(4)
C25 O2 C26 C27 174.2(3)
C28 O3 C27 C26 177.3(3)
O2 C26 C27 O3 -71.9(3)
C27 O3 C28 C29 -175.2(3)
C30 O4 C29 C28 -167.4(3)
O3 C28 C29 O4 68.9(4)
C29 O4 C30 C31 169.7(3)
C32 O5 C31 C30 160.4(3)
O4 C30 C31 O5 -65.9(4)
C31 O5 C32 C22 -174.8(3)
C23 C22 C32 O5 63.4(3)
C21 C22 C32 O5 -60.6(3)
